data_4119422
loop_
_publ_author_name
'Chinmayee V. Subban'
'Mohamed Ati'
'Gwena\"elle Rousse'
'Artem M. Abakumov'
'Gustaaf Van Tendeloo'
'Rapha\"el Janot'
'Jean-Marie Tarascon'

_publ_section_title
;
 Preparation, Structure, and Electrochemistry of Layered Polyanionic
 Hydroxysulfates: LiMSO4OH (M = Fe, Co, Mn) Electrodes for Li-Ion
 Batteries
;
_journal_name_full 'Journal of the American Chemical Society'
_journal_page_first 3653
_journal_page_last 3661
_journal_paper_doi 10.1021/ja3125492
_journal_volume 135
_journal_year 2013
_chemical_formula_sum 'Fe H Li O5 S'
_space_group_IT_number 14
_symmetry_cell_setting monoclinic
_symmetry_space_group_name_Hall '-P 2ybc'
_symmetry_space_group_name_H-M 'P 1 21/c 1'
_cell_angle_alpha 90.00000
_cell_angle_beta 109.1088(6)
_cell_angle_gamma 90.00000
_cell_formula_units_Z 4
_cell_length_a 9.51472(8)
_cell_length_b 5.50870(4)
_cell_length_c 7.37548(6)
_cell_volume 365.276(5)
_computing_structure_refinement FULLPROF
_diffrn_radiation_probe neutron
_diffrn_radiation_type 'Constant Wavelength Neutron Diffraction'
_diffrn_radiation_wavelength 1.59422
_diffrn_source 'nuclear reactor'
_pd_meas_2theta_range_inc 0.050018
_pd_meas_2theta_range_max 159.80000
_pd_meas_2theta_range_min 0.10000
_pd_meas_number_of_points 3195
_pd_proc_2theta_range_inc 0.050018
_pd_proc_2theta_range_max 159.8960
_pd_proc_2theta_range_min 0.1960
_pd_proc_ls_prof_R_factor 0.9085
_pd_proc_ls_prof_wR_expected 0.7336
_pd_proc_ls_prof_wR_factor 1.1590
_pd_proc_wavelength 1.594216
_refine_ls_number_parameters 77
_refine_ls_number_reflns 735
_refine_ls_number_restraints 0
_refine_ls_R_I_factor 1.2778
_cod_data_source_file ja3125492_si_004.cif
_cod_data_source_block LiFeSO4OH-B
_cod_original_formula_sum 'Li Fe S O5 H'
_cod_database_code 4119422
_pd_proc_ls_prof_cr_factor 5.2644
_pd_proc_ls_prof_cwr_factor 5.4400
_pd_proc_ls_prof_cwr_expected 3.4430
_pd_proc_ls_prof_chi2 2.4964
_pd_proc_ls_prof_echi2 2.4964

loop_
_symmetry_equiv_pos_as_xyz
x,y,z
-x,y+1/2,-z+1/2
-x,-y,-z
x,-y+1/2,z+1/2

loop_
_atom_site_label
_atom_site_fract_x
_atom_site_fract_y
_atom_site_fract_z
_atom_site_U_iso_or_equiv
_atom_site_occupancy
_atom_site_adp_type
_atom_site_type_symbol
Fe 0.55508(16) 0.2635(2) 0.6261(2) 0.0096(6) 1.00000 Uani FE
S 0.7922(5) 0.5615(8) 0.9853(6) 0.0095(8) 1.00000 Uiso S
O1 0.5733(2) 0.4246(4) 0.3740(4) 0.0092(4) 1.00000 Uiso O
O2 0.6490(2) 0.9345(4) 0.5328(3) 0.0104(5) 1.00000 Uiso O
O3 0.7647(2) 0.0471(5) 0.2989(3) 0.0126(5) 1.00000 Uiso O
O4 0.1566(2) 0.1833(3) 0.0162(3) 0.0101(5) 1.00000 Uiso O
O5 0.0954(2) 0.9209(4) 0.3656(3) 0.0125(5) 1.00000 Uiso O
Li 0.0759(7) 0.9241(15) 0.8217(10) 0.0187(15) 1.00000 Uiso Li
H 0.3323(5) -0.0090(6) 0.0932(6) 0.0220(9) 1.00000 Uiso H

loop_
_atom_site_aniso_label
_atom_site_aniso_U_11
_atom_site_aniso_U_22
_atom_site_aniso_U_33
_atom_site_aniso_U_12
_atom_site_aniso_U_13
_atom_site_aniso_U_23
_atom_site_aniso_type_symbol
Fe 0.0149(6) 0.0065(6) 0.0074(5) -0.0010(6) -0.0008(5) -0.0009(5) FE

loop_
_atom_type_symbol
_atom_type_scat_length_neutron
_atom_type_scat_source
FE 0.94500 V.F._Sears_Neutron_News_3_26_(1992)
S 0.28470 V.F._Sears_Neutron_News_3_26_(1992)
O 0.58030 V.F._Sears_Neutron_News_3_26_(1992)
Li -0.19000 V.F._Sears_Neutron_News_3_26_(1992)
H -0.37390 V.F._Sears_Neutron_News_3_26_(1992)
